data_2213044
loop_
_publ_author_name
'Liu, Hua-Shi'
'Ge, He-Yi'

_publ_section_title
;Bis(tetra-<i>n</i>-propylammonium)
 bis(2-thioxo-1,3-dithiole-4,5-dithiolato-\k^2^<i>S</i>^4^,<i>S</i>^5^)copper(II)
;
_journal_coeditor_code WK2039
_journal_issue 4
_journal_name_full 'Acta Crystallographica Section E'
_journal_page_first m980
_journal_page_last m981
_journal_paper_doi 10.1107/S1600536807006848
_journal_volume 63
_journal_year 2007
_chemical_formula_iupac '(C12 H28 N)2 [Cu (C3 S5)2]'
_chemical_formula_moiety '2(C12 H28 N +), C6 Cu S10 2-'
_chemical_formula_sum 'C30 H56 Cu N2 S10'
_chemical_formula_weight 828.91
_chemical_name_systematic
;
Bis(tetra-n-propylammonium)
bis(2-thioxo-1,3-dithiole-4,5-dithiolato-\k^2^S^4^,S^5^)copper(II)
;
_space_group_IT_number 14
_symmetry_cell_setting monoclinic
_symmetry_space_group_name_Hall '-P 2ybc'
_symmetry_space_group_name_H-M 'P 1 21/c 1'
_atom_sites_solution_hydrogens geom
_atom_sites_solution_primary direct
_atom_sites_solution_secondary difmap
_audit_creation_method SHELXL-97
_cell_angle_alpha 90.00
_cell_angle_beta 116.641(4)
_cell_angle_gamma 90.00
_cell_formula_units_Z 2
_cell_length_a 8.106(2)
_cell_length_b 20.401(6)
_cell_length_c 14.195(4)
_cell_measurement_reflns_used 4209
_cell_measurement_temperature 298(2)
_cell_measurement_theta_max 27.051
_cell_measurement_theta_min 2.562
_cell_volume 2098.2(10)
_computing_cell_refinement 'SAINT (Bruker, 1998)'
_computing_data_collection 'SMART (Bruker, 1998)'
_computing_data_reduction SAINT
_computing_molecular_graphics SHELXTL
_computing_publication_material SHELXTL
_computing_structure_refinement SHELXTL
_computing_structure_solution 'SHELXTL (Bruker, 1997)'
_diffrn_ambient_temperature 298(2)
_diffrn_measured_fraction_theta_full 0.992
_diffrn_measured_fraction_theta_max 0.921
_diffrn_measurement_device_type 'Bruker SMART CCD area-detector'
_diffrn_measurement_method '\f and \w'
_diffrn_radiation_monochromator graphite
_diffrn_radiation_source 'fine-focus sealed tube'
_diffrn_radiation_type MoK\a
_diffrn_radiation_wavelength 0.71069
_diffrn_reflns_av_R_equivalents 0.0622
_diffrn_reflns_av_sigmaI/netI 0.0518
_diffrn_reflns_limit_h_max 10
_diffrn_reflns_limit_h_min -10
_diffrn_reflns_limit_k_max 26
_diffrn_reflns_limit_k_min -26
_diffrn_reflns_limit_l_max 18
_diffrn_reflns_limit_l_min -17
_diffrn_reflns_number 12266
_diffrn_reflns_theta_full 27.00
_diffrn_reflns_theta_max 28.27
_diffrn_reflns_theta_min 1.89
_exptl_absorpt_coefficient_mu 1.041
_exptl_absorpt_correction_T_max 0.7659
_exptl_absorpt_correction_T_min 0.6286
_exptl_absorpt_correction_type multi-scan
_exptl_absorpt_process_details '(SADABS; Bruker, 1998)'
_exptl_crystal_colour red
_exptl_crystal_density_diffrn 1.312
_exptl_crystal_density_method 'not measured'
_exptl_crystal_description prism
_exptl_crystal_F_000 878
_exptl_crystal_size_max 0.48
_exptl_crystal_size_mid 0.30
_exptl_crystal_size_min 0.26
_refine_diff_density_max 0.971
_refine_diff_density_min -0.746
_refine_ls_extinction_method none
_refine_ls_goodness_of_fit_ref 1.058
_refine_ls_hydrogen_treatment constr
_refine_ls_matrix_type full
_refine_ls_number_parameters 184
_refine_ls_number_reflns 4789
_refine_ls_number_restraints 18
_refine_ls_restrained_S_all 1.582
_refine_ls_R_factor_all 0.1085
_refine_ls_R_factor_gt 0.0795
_refine_ls_shift/su_max 0.000
_refine_ls_shift/su_mean 0.000
_refine_ls_structure_factor_coef Fsqd
_refine_ls_weighting_details 'calc w=1/[\s^2^(Fo^2^)+(0.1024P)^2^+2.7561P] where P=(Fo^2^+2Fc^2^)/3'
_refine_ls_weighting_scheme calc
_refine_ls_wR_factor_gt 0.2143
_refine_ls_wR_factor_ref 0.2345
_reflns_number_gt 3137
_reflns_number_total 4789
_reflns_threshold_expression I>2\s(I)
_cod_data_source_file wk2039.cif
_cod_data_source_block I
_cod_original_sg_symbol_H-M 'P 21/c'
_cod_database_code 2213044
_cod_database_fobs_code 2213044

loop_
_symmetry_equiv_pos_as_xyz
'x, y, z'
'-x, y+1/2, -z+1/2'
'-x, -y, -z'
'x, -y-1/2, z-1/2'

loop_
_atom_site_type_symbol
_atom_site_label
_atom_site_fract_x
_atom_site_fract_y
_atom_site_fract_z
_atom_site_U_iso_or_equiv
_atom_site_adp_type
_atom_site_calc_flag
_atom_site_refinement_flags
_atom_site_occupancy
_atom_site_disorder_assembly
_atom_site_disorder_group
Cu Cu1 0.5000 0.5000 0.5000 0.0612(4) Uani d SU 1 . .
S S1 0.7167(4) 0.68486(14) 0.9722(2) 0.0898(8) Uani d . 1 . .
S S2 0.7770(3) 0.56983(12) 0.86174(17) 0.0777(7) Uani d . 1 . .
S S3 0.5009(3) 0.66220(13) 0.74366(19) 0.0823(7) Uani d . 1 . .
S S4 0.7033(4) 0.48458(12) 0.67301(18) 0.0835(7) Uani d U 1 . .
S S5 0.3917(3) 0.59358(14) 0.53715(19) 0.0899(7) Uani d U 1 . .
N N1 0.7575(7) 0.8758(3) 0.7821(4) 0.0553(14) Uani d D 1 . .
C C1 0.6688(10) 0.6410(4) 0.8652(7) 0.0659(19) Uani d . 1 . .
C C2 0.6558(10) 0.5536(4) 0.7268(6) 0.0606(17) Uani d . 1 . .
C C3 0.5282(10) 0.5973(4) 0.6715(6) 0.0627(18) Uani d . 1 . .
C C4 0.740(2) 0.8618(7) 0.8838(11) 0.064(4) Uiso d P 0.537(9) A 1
H H4A 0.6210 0.8778 0.8750 0.077 Uiso calc PR 0.537(9) A 1
H H4B 0.7418 0.8147 0.8940 0.077 Uiso calc PR 0.537(9) A 1
C C5 0.887(3) 0.8919(11) 0.9798(15) 0.085(5) Uiso d P 0.537(9) A 1
H H5A 0.8638 0.9386 0.9798 0.102 Uiso calc PR 0.537(9) A 1
H H5B 1.0051 0.8863 0.9789 0.102 Uiso calc PR 0.537(9) A 1
C C6 0.896(3) 0.8611(11) 1.0805(15) 0.089(5) Uiso d P 0.537(9) A 1
H H6A 0.9927 0.8815 1.1410 0.134 Uiso calc PR 0.537(9) A 1
H H6B 0.9204 0.8150 1.0811 0.134 Uiso calc PR 0.537(9) A 1
H H6C 0.7802 0.8675 1.0825 0.134 Uiso calc PR 0.537(9) A 1
C C4' 0.847(2) 0.9072(8) 0.8914(13) 0.060(4) Uiso d P 0.463(9) A 2
H H4'A 0.7811 0.9472 0.8899 0.072 Uiso calc PR 0.463(9) A 2
H H4'B 0.9731 0.9188 0.9088 0.072 Uiso calc PR 0.463(9) A 2
C C5' 0.846(3) 0.8617(10) 0.9779(13) 0.071(5) Uiso d PD 0.463(9) A 2
H H5'A 0.7197 0.8518 0.9640 0.085 Uiso calc PR 0.463(9) A 2
H H5'B 0.9081 0.8209 0.9793 0.085 Uiso calc PR 0.463(9) A 2
C C6' 0.943(3) 0.8964(10) 1.0809(13) 0.075(5) Uiso d PD 0.463(9) A 2
H H6'A 0.9428 0.8694 1.1362 0.112 Uiso calc PR 0.463(9) A 2
H H6'B 0.8813 0.9370 1.0783 0.112 Uiso calc PR 0.463(9) A 2
H H6'C 1.0683 0.9052 1.0945 0.112 Uiso calc PR 0.463(9) A 2
C C7 0.752(2) 0.9466(5) 0.7603(12) 0.065(4) Uiso d PD 0.537(9) A 3
H H7A 0.8586 0.9670 0.8165 0.078 Uiso calc PR 0.537(9) A 3
H H7B 0.6428 0.9649 0.7621 0.078 Uiso calc PR 0.537(9) A 3
C C8 0.749(2) 0.9644(8) 0.6580(14) 0.076(4) Uiso d P 0.537(9) A 3
H H8A 0.6423 0.9436 0.6020 0.091 Uiso calc PR 0.537(9) A 3
H H8B 0.8579 0.9459 0.6565 0.091 Uiso calc PR 0.537(9) A 3
C C9 0.7422(16) 1.0383(5) 0.6330(9) 0.104(3) Uani d P 0.537(9) A 3
H H9A 0.7424 1.0442 0.5659 0.157 Uiso calc PR 0.537(9) A 3
H H9B 0.8482 1.0597 0.6868 0.157 Uiso calc PR 0.537(9) A 3
H H9C 0.6320 1.0571 0.6308 0.157 Uiso calc PR 0.537(9) A 3
C C7' 0.792(2) 0.9292(7) 0.7116(12) 0.053(3) Uiso d P 0.463(9) A 4
H H7'A 0.9232 0.9385 0.7430 0.063 Uiso calc PR 0.463(9) A 4
H H7'B 0.7579 0.9103 0.6427 0.063 Uiso calc PR 0.463(9) A 4
C C8' 0.692(3) 0.9922(9) 0.6970(15) 0.078(5) Uiso d PD 0.463(9) A 4
H H8'A 0.7225 1.0115 0.7652 0.094 Uiso calc PR 0.463(9) A 4
H H8'B 0.5600 0.9842 0.6619 0.094 Uiso calc PR 0.463(9) A 4
C C9' 0.7422(16) 1.0383(5) 0.6330(9) 0.104(3) Uani d PD 0.463(9) A 4
H H9'A 0.6766 1.0788 0.6245 0.157 Uiso calc PR 0.463(9) A 4
H H9'B 0.7100 1.0194 0.5650 0.157 Uiso calc PR 0.463(9) A 4
H H9'C 0.8726 1.0466 0.6682 0.157 Uiso calc PR 0.463(9) A 4
C C10 0.6020(19) 0.8355(7) 0.6943(11) 0.061(3) Uiso d P 0.537(9) A 5
H H10A 0.6215 0.8366 0.6317 0.073 Uiso calc PR 0.537(9) A 5
H H10B 0.6132 0.7902 0.7172 0.073 Uiso calc PR 0.537(9) A 5
C C11 0.412(3) 0.8578(9) 0.6652(17) 0.082(5) Uiso d P 0.537(9) A 5
H H11A 0.3996 0.9037 0.6453 0.099 Uiso calc PR 0.537(9) A 5
H H11B 0.3863 0.8536 0.7256 0.099 Uiso calc PR 0.537(9) A 5
C C12 0.272(3) 0.8176(10) 0.5740(15) 0.089(5) Uiso d P 0.537(9) A 5
H H12A 0.1548 0.8393 0.5447 0.133 Uiso calc PR 0.537(9) A 5
H H12B 0.2603 0.7750 0.5991 0.133 Uiso calc PR 0.537(9) A 5
H H12C 0.3139 0.8130 0.5208 0.133 Uiso calc PR 0.537(9) A 5
C C10' 0.553(2) 0.8715(8) 0.7449(13) 0.062(4) Uiso d P 0.463(9) A 6
H H10C 0.5086 0.9138 0.7554 0.075 Uiso calc PR 0.463(9) A 6
H H10D 0.5287 0.8398 0.7882 0.075 Uiso calc PR 0.463(9) A 6
C C11' 0.443(3) 0.8520(10) 0.6299(17) 0.073(5) Uiso d P 0.463(9) A 6
H H11C 0.4845 0.8095 0.6184 0.087 Uiso calc PR 0.463(9) A 6
H H11D 0.4644 0.8836 0.5855 0.087 Uiso calc PR 0.463(9) A 6
C C12' 0.2362(17) 0.8490(6) 0.5997(10) 0.086(6) Uiso d P 0.463(9) A 6
H H12D 0.1681 0.8400 0.5257 0.129 Uiso calc PR 0.463(9) A 6
H H12E 0.1971 0.8903 0.6153 0.129 Uiso calc PR 0.463(9) A 6
H H12F 0.2139 0.8149 0.6391 0.129 Uiso calc PR 0.463(9) A 6
C C13 0.9373(17) 0.8446(6) 0.7915(10) 0.062(4) Uiso d PR 0.537(9) A 7
H H13A 0.9347 0.8469 0.7226 0.075 Uiso calc PR 0.537(9) A 7
H H13B 1.0389 0.8719 0.8384 0.075 Uiso calc PR 0.537(9) A 7
C C14 0.981(2) 0.7766(9) 0.8287(15) 0.084(5) Uiso d PD 0.537(9) A 7
H H14A 0.8735 0.7494 0.7908 0.101 Uiso calc PR 0.537(9) A 7
H H14B 1.0115 0.7749 0.9029 0.101 Uiso calc PR 0.537(9) A 7
C C15 1.1377(18) 0.7497(6) 0.8140(11) 0.120(4) Uani d PD 0.537(9) A 7
H H15A 1.1597 0.7052 0.8383 0.180 Uiso calc PR 0.537(9) A 7
H H15B 1.2462 0.7754 0.8536 0.180 Uiso calc PR 0.537(9) A 7
H H15C 1.1086 0.7511 0.7406 0.180 Uiso calc PR 0.537(9) A 7
C C13' 0.8432(17) 0.8134(6) 0.7753(12) 0.056(4) Uiso d PD 0.463(9) A 8
H H13C 0.7891 0.8004 0.7018 0.068 Uiso calc PR 0.463(9) A 8
H H13D 0.8099 0.7804 0.8128 0.068 Uiso calc PR 0.463(9) A 8
C C14' 1.0481(19) 0.8127(10) 0.8169(15) 0.074(5) Uiso d PD 0.463(9) A 8
H H14C 1.0806 0.8448 0.7777 0.089 Uiso calc PR 0.463(9) A 8
H H14D 1.1016 0.8274 0.8896 0.089 Uiso calc PR 0.463(9) A 8
C C15' 1.1377(18) 0.7497(6) 0.8140(11) 0.120(4) Uani d P 0.463(9) A 8
H H15D 1.2686 0.7561 0.8423 0.180 Uiso calc PR 0.463(9) A 8
H H15E 1.0897 0.7348 0.7425 0.180 Uiso calc PR 0.463(9) A 8
H H15F 1.1127 0.7176 0.8554 0.180 Uiso calc PR 0.463(9) A 8

loop_
_atom_site_aniso_label
_atom_site_aniso_U_11
_atom_site_aniso_U_22
_atom_site_aniso_U_33
_atom_site_aniso_U_12
_atom_site_aniso_U_13
_atom_site_aniso_U_23
Cu1 0.0445(6) 0.0663(7) 0.0623(7) 0.0000(5) 0.0146(5) 0.0074(5)
S1 0.1025(19) 0.0955(17) 0.0735(15) -0.0087(14) 0.0412(14) -0.0078(13)
S2 0.0773(14) 0.0799(14) 0.0583(12) 0.0104(11) 0.0149(10) 0.0083(10)
S3 0.0706(13) 0.0874(16) 0.0755(14) 0.0200(11) 0.0209(11) -0.0015(12)
S4 0.0913(12) 0.0677(10) 0.0650(11) 0.0207(9) 0.0113(9) 0.0078(8)
S5 0.0660(10) 0.1036(12) 0.0688(11) 0.0340(9) 0.0021(8) -0.0010(10)
N1 0.040(3) 0.072(4) 0.048(3) -0.007(3) 0.014(2) -0.011(3)
C1 0.053(4) 0.070(5) 0.075(5) -0.011(3) 0.029(4) 0.002(4)
C2 0.055(4) 0.064(4) 0.055(4) 0.000(3) 0.018(3) 0.009(3)
C3 0.047(4) 0.071(5) 0.065(4) 0.002(3) 0.020(3) 0.001(4)
C9 0.099(7) 0.078(6) 0.122(9) 0.018(6) 0.037(7) 0.018(6)
C9' 0.099(7) 0.078(6) 0.122(9) 0.018(6) 0.037(7) 0.018(6)
C15 0.137(10) 0.090(7) 0.154(12) 0.036(7) 0.085(10) 0.015(8)
C15' 0.137(10) 0.090(7) 0.154(12) 0.036(7) 0.085(10) 0.015(8)

loop_
_atom_type_symbol
_atom_type_description
_atom_type_scat_dispersion_real
_atom_type_scat_dispersion_imag
_atom_type_scat_source
C C 0.0033 0.0016 'International Tables Vol C Tables 4.2.6.8 and 6.1.1.4'
H H 0.0000 0.0000 'International Tables Vol C Tables 4.2.6.8 and 6.1.1.4'
N N 0.0061 0.0033 'International Tables Vol C Tables 4.2.6.8 and 6.1.1.4'
S S 0.1246 0.1234 'International Tables Vol C Tables 4.2.6.8 and 6.1.1.4'
Cu Cu 0.3201 1.2651 'International Tables Vol C Tables 4.2.6.8 and 6.1.1.4'

loop_
_geom_angle_atom_site_label_1
_geom_angle_atom_site_label_2
_geom_angle_atom_site_label_3
_geom_angle_site_symmetry_1
_geom_angle_site_symmetry_3
_geom_angle
_geom_angle_publ_flag
S5 Cu1 S5 . 3_666 180.0000(10) y
S5 Cu1 S4 . . 91.95(8) y
S5 Cu1 S4 3_666 . 88.05(8) y
S5 Cu1 S4 . 3_666 88.05(8) y
S5 Cu1 S4 3_666 3_666 91.95(8) y
S4 Cu1 S4 . 3_666 180.0 y
C1 S2 C2 . . 98.6(4) ?
C1 S3 C3 . . 98.4(4) ?
C2 S4 Cu1 . . 99.6(3) ?
C3 S5 Cu1 . . 99.8(3) ?
C7 N1 C13' . . 143.5(10) ?
C7 N1 C10' . . 93.3(9) ?
C13' N1 C10' . . 113.9(9) ?
C7 N1 C4' . . 76.1(9) ?
C13' N1 C4' . . 114.0(9) ?
C10' N1 C4' . . 109.0(9) ?
C7 N1 C13 . . 111.3(8) ?
C13' N1 C13 . . 36.2(6) ?
C10' N1 C13 . . 149.3(9) ?
C4' N1 C13 . . 95.0(8) ?
C7 N1 C4 . . 111.8(9) ?
C13' N1 C4 . . 98.4(9) ?
C10' N1 C4 . . 76.4(9) ?
C4' N1 C4 . . 47.7(8) ?
C13 N1 C4 . . 108.9(8) ?
C7 N1 C10 . . 114.4(9) ?
C13' N1 C10 . . 74.1(8) ?
C10' N1 C10 . . 46.8(8) ?
C4' N1 C10 . . 151.8(9) ?
C13 N1 C10 . . 104.3(8) ?
C4 N1 C10 . . 105.7(8) ?
C7 N1 C7' . . 36.1(7) ?
C13' N1 C7' . . 109.3(9) ?
C10' N1 C7' . . 107.3(9) ?
C4' N1 C7' . . 102.5(9) ?
C13 N1 C7' . . 84.9(8) ?
C4 N1 C7' . . 146.7(9) ?
C10 N1 C7' . . 99.6(8) ?
S1 C1 S3 . . 123.0(5) ?
S1 C1 S2 . . 125.1(5) ?
S3 C1 S2 . . 111.9(5) ?
C3 C2 S4 . . 123.9(6) ?
C3 C2 S2 . . 115.3(6) ?
S4 C2 S2 . . 120.8(4) ?
C2 C3 S5 . . 124.7(6) ?
C2 C3 S3 . . 115.7(6) ?
S5 C3 S3 . . 119.6(4) ?
C5 C4 N1 . . 114.1(12) ?
C5 C4 H4A . . 108.7 ?
N1 C4 H4A . . 108.7 ?
C5 C4 H4B . . 108.7 ?
N1 C4 H4B . . 108.7 ?
H4A C4 H4B . . 107.6 ?
C4 C5 C6 . . 111.6(18) ?
C4 C5 H5A . . 109.3 ?
C6 C5 H5A . . 109.3 ?
C4 C5 H5B . . 109.3 ?
C6 C5 H5B . . 109.3 ?
H5A C5 H5B . . 108.0 ?
C5 C6 H6A . . 109.5 ?
C5 C6 H6B . . 109.5 ?
H6A C6 H6B . . 109.5 ?
C5 C6 H6C . . 109.5 ?
H6A C6 H6C . . 109.5 ?
H6B C6 H6C . . 109.5 ?
N1 C4' C5' . . 112.8(12) ?
N1 C4' H4'A . . 109.0 ?
C5' C4' H4'A . . 109.0 ?
N1 C4' H4'B . . 109.0 ?
C5' C4' H4'B . . 109.0 ?
H4'A C4' H4'B . . 107.8 ?
C6' C5' C4' . . 107.7(17) ?
C6' C5' H5'A . . 110.2 ?
C4' C5' H5'A . . 110.2 ?
C6' C5' H5'B . . 110.2 ?
C4' C5' H5'B . . 110.2 ?
H5'A C5' H5'B . . 108.5 ?
C5' C6' H6'A . . 109.5 ?
C5' C6' H6'B . . 109.5 ?
H6'A C6' H6'B . . 109.5 ?
C5' C6' H6'C . . 109.5 ?
H6'A C6' H6'C . . 109.5 ?
H6'B C6' H6'C . . 109.5 ?
N1 C7 C8 . . 115.5(12) ?
N1 C7 H7A . . 108.4 ?
C8 C7 H7A . . 108.4 ?
N1 C7 H7B . . 108.4 ?
C8 C7 H7B . . 108.4 ?
H7A C7 H7B . . 107.5 ?
C7 C8 C9 . . 116.5(13) ?
C7 C8 H8A . . 108.2 ?
C9 C8 H8A . . 108.2 ?
C7 C8 H8B . . 108.2 ?
C9 C8 H8B . . 108.2 ?
H8A C8 H8B . . 107.3 ?
C8 C9 H9A . . 109.5 ?
C8 C9 H9B . . 109.5 ?
H9A C9 H9B . . 109.5 ?
C8 C9 H9C . . 109.5 ?
H9A C9 H9C . . 109.5 ?
H9B C9 H9C . . 109.5 ?
C8' C7' N1 . . 116.3(11) ?
C8' C7' H7'A . . 108.2 ?
N1 C7' H7'A . . 108.2 ?
C8' C7' H7'B . . 108.2 ?
N1 C7' H7'B . . 108.2 ?
H7'A C7' H7'B . . 107.4 ?
C7' C8' H8'A . . 109.5 ?
C7' C8' H8'B . . 109.5 ?
H8'A C8' H8'B . . 108.1 ?
C11 C10 N1 . . 115.5(12) ?
C11 C10 H10A . . 108.4 ?
N1 C10 H10A . . 108.4 ?
C11 C10 H10B . . 108.4 ?
N1 C10 H10B . . 108.4 ?
H10A C10 H10B . . 107.5 ?
C10 C11 C12 . . 110.8(16) ?
C10 C11 H11A . . 109.5 ?
C12 C11 H11A . . 109.5 ?
C10 C11 H11B . . 109.5 ?
C12 C11 H11B . . 109.5 ?
H11A C11 H11B . . 108.1 ?
C11 C12 H12A . . 109.5 ?
C11 C12 H12B . . 109.5 ?
H12A C12 H12B . . 109.5 ?
C11 C12 H12C . . 109.5 ?
H12A C12 H12C . . 109.5 ?
H12B C12 H12C . . 109.5 ?
N1 C10' C11' . . 114.4(14) ?
N1 C10' H10C . . 108.7 ?
C11' C10' H10C . . 108.7 ?
N1 C10' H10D . . 108.7 ?
C11' C10' H10D . . 108.7 ?
H10C C10' H10D . . 107.6 ?
C10' C11' C12' . . 110.4(16) ?
C10' C11' H11C . . 109.6 ?
C12' C11' H11C . . 109.6 ?
C10' C11' H11D . . 109.6 ?
C12' C11' H11D . . 109.6 ?
H11C C11' H11D . . 108.1 ?
C11' C12' H12D . . 109.5 ?
C11' C12' H12E . . 109.5 ?
H12D C12' H12E . . 109.5 ?
C11' C12' H12F . . 109.5 ?
H12D C12' H12F . . 109.5 ?
H12E C12' H12F . . 109.5 ?
C14 C13 N1 . . 119.3(10) ?
C14 C13 H13A . . 107.5 ?
N1 C13 H13A . . 107.5 ?
C14 C13 H13B . . 107.5 ?
N1 C13 H13B . . 107.5 ?
H13A C13 H13B . . 107.0 ?
C13 C14 C15 . . 112.7(13) ?
C13 C14 H14A . . 109.1 ?
C15 C14 H14A . . 109.1 ?
C13 C14 H14B . . 109.1 ?
C15 C14 H14B . . 109.1 ?
H14A C14 H14B . . 107.8 ?
C14 C15 H15A . . 109.5 ?
C14 C15 H15B . . 109.5 ?
H15A C15 H15B . . 109.5 ?
C14 C15 H15C . . 109.5 ?
H15A C15 H15C . . 109.5 ?
H15B C15 H15C . . 109.5 ?
N1 C13' C14' . . 117.1(12) ?
N1 C13' H13C . . 108.0 ?
C14' C13' H13C . . 108.0 ?
N1 C13' H13D . . 108.0 ?
C14' C13' H13D . . 108.0 ?
H13C C13' H13D . . 107.3 ?
C13' C14' H14C . . 107.8 ?
C13' C14' H14D . . 107.8 ?
H14C C14' H14D . . 107.2 ?

loop_
_geom_bond_atom_site_label_1
_geom_bond_atom_site_label_2
_geom_bond_site_symmetry_2
_geom_bond_distance
_geom_bond_publ_flag
Cu1 S5 . 2.260(2) y
Cu1 S5 3_666 2.260(2) ?
Cu1 S4 . 2.284(2) y
Cu1 S4 3_666 2.284(2) ?
S1 C1 . 1.652(9) y
S2 C1 . 1.708(9) y
S2 C2 . 1.748(8) y
S3 C1 . 1.706(9) y
S3 C3 . 1.748(8) y
S4 C2 . 1.725(8) y
S5 C3 . 1.725(8) y
N1 C7 . 1.472(10) ?
N1 C13' . 1.474(10) ?
N1 C10' . 1.502(17) ?
N1 C4' . 1.528(17) ?
N1 C13 . 1.541(13) ?
N1 C4 . 1.541(15) ?
N1 C10 . 1.552(15) ?
N1 C7' . 1.586(16) ?
C2 C3 . 1.324(10) y
C4 C5 . 1.48(3) ?
C4 H4A . 0.9700 ?
C4 H4B . 0.9700 ?
C5 C6 . 1.53(3) ?
C5 H5A . 0.9700 ?
C5 H5B . 0.9700 ?
C6 H6A . 0.9600 ?
C6 H6B . 0.9600 ?
C6 H6C . 0.9600 ?
C4' C5' . 1.54(3) ?
C4' H4'A . 0.9700 ?
C4' H4'B . 0.9700 ?
C5' C6' . 1.493(11) ?
C5' H5'A . 0.9700 ?
C5' H5'B . 0.9700 ?
C6' H6'A . 0.9600 ?
C6' H6'B . 0.9600 ?
C6' H6'C . 0.9600 ?
C7 C8 . 1.49(2) ?
C7 H7A . 0.9700 ?
C7 H7B . 0.9700 ?
C8 C9 . 1.55(2) ?
C8 H8A . 0.9700 ?
C8 H8B . 0.9700 ?
C9 H9A . 0.9600 ?
C9 H9B . 0.9600 ?
C9 H9C . 0.9600 ?
C7' C8' . 1.48(2) ?
C7' H7'A . 0.9700 ?
C7' H7'B . 0.9700 ?
C8' H8'A . 0.9700 ?
C8' H8'B . 0.9700 ?
C10 C11 . 1.48(2) ?
C10 H10A . 0.9700 ?
C10 H10B . 0.9700 ?
C11 C12 . 1.52(3) ?
C11 H11A . 0.9700 ?
C11 H11B . 0.9700 ?
C12 H12A . 0.9600 ?
C12 H12B . 0.9600 ?
C12 H12C . 0.9600 ?
C10' C11' . 1.52(3) ?
C10' H10C . 0.9700 ?
C10' H10D . 0.9700 ?
C11' C12' . 1.54(2) ?
C11' H11C . 0.9700 ?
C11' H11D . 0.9700 ?
C12' H12D . 0.9600 ?
C12' H12E . 0.9600 ?
C12' H12F . 0.9600 ?
C13 C14 . 1.47(2) ?
C13 H13A . 0.9700 ?
C13 H13B . 0.9700 ?
C14 C15 . 1.478(11) ?
C14 H14A . 0.9700 ?
C14 H14B . 0.9700 ?
C15 H15A . 0.9600 ?
C15 H15B . 0.9600 ?
C15 H15C . 0.9600 ?
C13' C14' . 1.493(11) ?
C13' H13C . 0.9700 ?
C13' H13D . 0.9700 ?
C14' H14C . 0.9700 ?
C14' H14D . 0.9700 ?

loop_
_geom_torsion_atom_site_label_1
_geom_torsion_atom_site_label_2
_geom_torsion_atom_site_label_3
_geom_torsion_atom_site_label_4
_geom_torsion_site_symmetry_1
_geom_torsion
S5 Cu1 S4 C2 . -1.1(3)
S5 Cu1 S4 C2 3_666 178.9(3)
S4 Cu1 S4 C2 3_666 7E1(10)
S5 Cu1 S5 C3 3_666 -11E1(10)
S4 Cu1 S5 C3 . 0.7(3)
S4 Cu1 S5 C3 3_666 -179.3(3)
C3 S3 C1 S1 . 179.3(5)
C3 S3 C1 S2 . -1.1(5)
C2 S2 C1 S1 . -179.9(5)
C2 S2 C1 S3 . 0.6(5)
Cu1 S4 C2 C3 . 1.6(7)
Cu1 S4 C2 S2 . -178.7(4)
C1 S2 C2 C3 . 0.4(7)
C1 S2 C2 S4 . -179.3(5)
S4 C2 C3 S5 . -1.2(11)
S2 C2 C3 S5 . 179.0(4)
S4 C2 C3 S3 . 178.5(4)
S2 C2 C3 S3 . -1.3(8)
Cu1 S5 C3 C2 . 0.0(7)
Cu1 S5 C3 S3 . -179.7(4)
C1 S3 C3 C2 . 1.5(7)
C1 S3 C3 S5 . -178.8(5)
C7 N1 C4 C5 . -59.6(16)
C13' N1 C4 C5 . 99.6(14)
C10' N1 C4 C5 . -147.7(15)
C4' N1 C4 C5 . -15.3(13)
C13 N1 C4 C5 . 63.9(15)
C10 N1 C4 C5 . 175.4(13)
C7' N1 C4 C5 . -47(2)
N1 C4 C5 C6 . -163.6(13)
C7 N1 C4' C5' . 159.8(15)
C13' N1 C4' C5' . -57.4(16)
C10' N1 C4' C5' . 71.2(15)
C13 N1 C4' C5' . -89.4(13)
C4 N1 C4' C5' . 21.7(12)
C10 N1 C4' C5' . 44(3)
C7' N1 C4' C5' . -175.3(13)
N1 C4' C5' C6' . 177.5(14)
C13' N1 C7 C8 . 42(2)
C10' N1 C7 C8 . -97.4(14)
C4' N1 C7 C8 . 153.8(15)
C13 N1 C7 C8 . 63.9(15)
C4 N1 C7 C8 . -174.1(12)
C10 N1 C7 C8 . -54.0(16)
C7' N1 C7 C8 . 17.9(13)
N1 C7 C8 C9 . 179.8(11)
C7 N1 C7' C8' . -23.6(15)
C13' N1 C7' C8' . 171.4(14)
C10' N1 C7' C8' . 47.4(16)
C4' N1 C7' C8' . -67.4(16)
C13 N1 C7' C8' . -161.4(15)
C4 N1 C7' C8' . -44(2)
C10 N1 C7' C8' . 95.0(15)
C7 N1 C10 C11 . -55.2(16)
C13' N1 C10 C11 . 162.7(15)
C10' N1 C10 C11 . 15.0(14)
C4' N1 C10 C11 . 51(3)
C13 N1 C10 C11 . -177.0(13)
C4 N1 C10 C11 . 68.2(15)
C7' N1 C10 C11 . -89.9(14)
N1 C10 C11 C12 . 176.3(13)
C7 N1 C10' C11' . 93.7(15)
C13' N1 C10' C11' . -61.3(16)
C4' N1 C10' C11' . 170.1(14)
C13 N1 C10' C11' . -50(2)
C4 N1 C10' C11' . -154.6(15)
C10 N1 C10' C11' . -27.2(13)
C7' N1 C10' C11' . 59.8(16)
N1 C10' C11' C12' . -180.0(12)
C7 N1 C13 C14 . 170.9(13)
C13' N1 C13 C14 . -30.9(14)
C10' N1 C13 C14 . -48(2)
C4' N1 C13 C14 . 93.9(14)
C4 N1 C13 C14 . 47.1(14)
C10 N1 C13 C14 . -65.3(14)
C7' N1 C13 C14 . -164.0(13)
N1 C13 C14 C15 . 169.0(12)
C7 N1 C13' C14' . 49(2)
C10' N1 C13' C14' . -176.3(14)
C4' N1 C13' C14' . -50.3(17)
C13 N1 C13' C14' . 13.2(12)
C4 N1 C13' C14' . -97.5(15)
C10 N1 C13' C14' . 158.5(16)
C7' N1 C13' C14' . 63.6(16)
